data_4111325
loop_
_publ_author_name
'Jared T. Spletstoser'
'Jonathan M. White'
'Ashok Rao Tunoori'
'Gunda I. Georg'

_publ_contact_author
; 
   Prof. Gunda I. Georg 
   Department of Medicinal Chemistry -- University of Kansas 
   Malott Hall 
   1251 Wescoe Hall Dr, Rm 4070 
   Lawrence, KS  66045-7582  USA 
;
_publ_contact_author_email georg@ku.edu
_publ_contact_author_fax 1(785)8645326
_publ_contact_author_phone 1(785)8644498
_publ_section_title
;
 Mild and Selective Hydrozirconation of Amides to Aldehydes Using
 Cp2Zr(H)Cl: Scope and Mechanistic Insight
;
_journal_name_full 'Journal of the American Chemical Society'
_journal_page_first 3408
_journal_page_last 3419
_journal_paper_doi 10.1021/ja066362+
_journal_volume 129
_journal_year 2007
_chemical_formula_moiety 'C20 H20 Cl2 O Zr2'
_chemical_formula_sum 'C20 H20 Cl2 O Zr2'
_chemical_formula_weight 529.70
_chemical_name_systematic
; 
 ? 
;
_space_group_IT_number 154
_symmetry_cell_setting trigonal
_symmetry_space_group_name_Hall 'P 32 2"'
_symmetry_space_group_name_H-M 'P 32 2 1'
_atom_sites_solution_hydrogens geom
_atom_sites_solution_primary direct
_atom_sites_solution_secondary difmap
_audit_creation_method SHELXL-97
_cell_angle_alpha 90.00
_cell_angle_beta 90.00
_cell_angle_gamma 120.00
_cell_formula_units_Z 3
_cell_length_a 7.8384(4)
_cell_length_b 7.8384(4)
_cell_length_c 27.668(3)
_cell_measurement_reflns_used 4547
_cell_measurement_temperature 100(2)
_cell_measurement_theta_max 26.00
_cell_measurement_theta_min 3.00
_cell_volume 1472.19(19)
_computing_cell_refinement 'Bruker SMART'
_computing_data_collection 'Bruker SMART'
_computing_data_reduction 'Bruker SAINT'
_computing_molecular_graphics 'Bruker SHELXTL'
_computing_publication_material 'Bruker SHELXTL'
_computing_structure_refinement 'SHELXL-97 (Sheldrick, 1997)'
_computing_structure_solution 'SHELXS-97 (Sheldrick, 1990)'
_diffrn_ambient_temperature 100(2)
_diffrn_measured_fraction_theta_full 1.000
_diffrn_measured_fraction_theta_max 1.000
_diffrn_measurement_device_type 'Bruker Apex CCD area detector'
_diffrn_measurement_method '\w scans'
_diffrn_radiation_monochromator graphite
_diffrn_radiation_source 'fine-focus sealed tube'
_diffrn_radiation_type MoK\a
_diffrn_radiation_wavelength 0.71073
_diffrn_reflns_av_R_equivalents 0.0591
_diffrn_reflns_av_sigmaI/netI 0.0290
_diffrn_reflns_limit_h_max 4
_diffrn_reflns_limit_h_min -9
_diffrn_reflns_limit_k_max 9
_diffrn_reflns_limit_k_min 0
_diffrn_reflns_limit_l_max 34
_diffrn_reflns_limit_l_min 0
_diffrn_reflns_number 1939
_diffrn_reflns_theta_full 25.98
_diffrn_reflns_theta_max 25.98
_diffrn_reflns_theta_min 2.21
_exptl_absorpt_coefficient_mu 1.339
_exptl_absorpt_correction_T_max 0.9240
_exptl_absorpt_correction_T_min 0.7056
_exptl_absorpt_correction_type multi-scan
_exptl_absorpt_process_details 'Sheldrick, 2000'
_exptl_crystal_colour colorless
_exptl_crystal_density_diffrn 1.792
_exptl_crystal_density_meas 0
_exptl_crystal_density_method 'not measured'
_exptl_crystal_description block
_exptl_crystal_F_000 786
_exptl_crystal_size_max 0.28
_exptl_crystal_size_mid 0.12
_exptl_crystal_size_min 0.06
_refine_diff_density_max 0.773
_refine_diff_density_min -0.363
_refine_diff_density_rms 0.090
_refine_ls_abs_structure_details 'Flack H D (1983), Acta Cryst. A39, 876-881'
_refine_ls_abs_structure_Flack -0.01(7)
_refine_ls_extinction_method none
_refine_ls_goodness_of_fit_ref 1.078
_refine_ls_hydrogen_treatment mixed
_refine_ls_matrix_type full
_refine_ls_number_parameters 114
_refine_ls_number_reflns 1939
_refine_ls_number_restraints 0
_refine_ls_restrained_S_all 1.078
_refine_ls_R_factor_all 0.0289
_refine_ls_R_factor_gt 0.0281
_refine_ls_shift/su_max 0.002
_refine_ls_shift/su_mean 0.000
_refine_ls_structure_factor_coef Fsqd
_refine_ls_weighting_details 'calc w=1/[\s^2^(Fo^2^)+(0.0460P)^2^+0.0600P] where P=(Fo^2^+2Fc^2^)/3'
_refine_ls_weighting_scheme calc
_refine_ls_wR_factor_gt 0.0704
_refine_ls_wR_factor_ref 0.0709
_reflns_number_gt 1905
_reflns_number_total 1939
_reflns_threshold_expression >2sigma(I)
_cod_data_source_file ja066362si20060901_070946.cif
_cod_data_source_block 04001
_cod_original_cell_volume 1472.19(18)
_cod_database_code 4111325

loop_
_symmetry_equiv_pos_as_xyz
'x, y, z'
'-y, x-y, z+2/3'
'-x+y, -x, z+1/3'
'y, x, -z'
'x-y, -y, -z+1/3'
'-x, -x+y, -z+2/3'

loop_
_atom_site_label
_atom_site_type_symbol
_atom_site_fract_x
_atom_site_fract_y
_atom_site_fract_z
_atom_site_U_iso_or_equiv
_atom_site_adp_type
_atom_site_occupancy
_atom_site_symmetry_multiplicity
_atom_site_calc_flag
_atom_site_refinement_flags
Zr1 Zr 0.44110(4) 0.35400(4) 0.933220(11) 0.01435(11) Uani 1 1 d .
Cl1 Cl 0.47737(16) 0.66971(13) 0.90439(3) 0.0295(2) Uani 1 1 d .
O1 O 0.3777(4) 0.3777(4) 1.0000 0.0163(7) Uani 1 2 d S
C1 C 0.1735(6) 0.0037(6) 0.92642(16) 0.0320(10) Uani 1 1 d .
H1 H 0.1796 -0.0847 0.9489 0.038 Uiso 1 1 calc R
C2 C 0.0749(5) 0.1110(6) 0.93326(14) 0.0298(9) Uani 1 1 d .
H2 H -0.0014 0.1036 0.9607 0.036 Uiso 1 1 calc R
C3 C 0.1088(6) 0.2297(7) 0.89284(14) 0.0297(10) Uani 1 1 d .
H3 H 0.0621 0.3193 0.8882 0.036 Uiso 1 1 calc R
C4 C 0.2252(5) 0.1932(6) 0.85991(13) 0.0287(8) Uani 1 1 d .
H4 H 0.2705 0.2548 0.8294 0.034 Uiso 1 1 calc R
C5 C 0.2618(6) 0.0515(6) 0.88001(14) 0.0286(9) Uani 1 1 d .
H5 H 0.3331 -0.0032 0.8652 0.034 Uiso 1 1 calc R
C6 C 0.7212(5) 0.3438(6) 0.89157(14) 0.0274(9) Uani 1 1 d .
H6 H 0.7063 0.3084 0.8584 0.033 Uiso 1 1 calc R
C7 C 0.6645(5) 0.2127(6) 0.93108(14) 0.0271(9) Uani 1 1 d .
H7 H 0.6042 0.0734 0.9292 0.033 Uiso 1 1 calc R
C8 C 0.7129(6) 0.3247(6) 0.97385(13) 0.0273(8) Uani 1 1 d .
H8 H 0.6922 0.2741 1.0058 0.033 Uiso 1 1 calc R
C9 C 0.7961(5) 0.5219(6) 0.96119(13) 0.0277(9) Uani 1 1 d .
H9 H 0.8406 0.6292 0.9831 0.033 Uiso 1 1 calc R
C10 C 0.8035(5) 0.5359(6) 0.90999(14) 0.0272(8) Uani 1 1 d .
H10 H 0.8547 0.6536 0.8916 0.033 Uiso 1 1 calc R

loop_
_atom_site_aniso_label
_atom_site_aniso_U_11
_atom_site_aniso_U_22
_atom_site_aniso_U_33
_atom_site_aniso_U_23
_atom_site_aniso_U_13
_atom_site_aniso_U_12
Zr1 0.01317(18) 0.01445(17) 0.01403(17) -0.00044(12) -0.00048(12) 0.00587(14)
Cl1 0.0438(6) 0.0255(5) 0.0220(4) 0.0067(4) 0.0036(4) 0.0194(4)
O1 0.0175(13) 0.0175(13) 0.0122(15) -0.0006(6) 0.0006(6) 0.0075(14)
C1 0.024(2) 0.026(2) 0.035(2) -0.0054(18) -0.0082(18) 0.0044(17)
C2 0.0161(18) 0.037(2) 0.0243(19) -0.0109(18) -0.0024(15) 0.0044(17)
C3 0.021(2) 0.041(2) 0.027(2) -0.0070(17) -0.0099(16) 0.0158(18)
C4 0.025(2) 0.040(2) 0.0180(17) -0.0061(16) -0.0091(14) 0.0136(19)
C5 0.0205(19) 0.029(2) 0.0294(19) -0.0128(16) -0.0039(17) 0.0077(17)
C6 0.0186(19) 0.034(2) 0.0273(19) -0.0101(18) -0.0011(16) 0.0120(17)
C7 0.020(2) 0.032(2) 0.036(2) -0.0061(17) -0.0039(16) 0.0185(18)
C8 0.024(2) 0.043(2) 0.0213(18) -0.0009(18) -0.0038(16) 0.0221(19)
C9 0.0158(17) 0.037(2) 0.0262(19) -0.0134(18) -0.0036(14) 0.0102(17)
C10 0.0167(17) 0.028(2) 0.0284(19) 0.0006(17) 0.0036(15) 0.0048(16)

loop_
_atom_type_symbol
_atom_type_description
_atom_type_scat_dispersion_real
_atom_type_scat_dispersion_imag
_atom_type_scat_source
C C 0.0033 0.0016 'International Tables Vol C Tables 4.2.6.8 and 6.1.1.4'
H H 0.0000 0.0000 'International Tables Vol C Tables 4.2.6.8 and 6.1.1.4'
O O 0.0106 0.0060 'International Tables Vol C Tables 4.2.6.8 and 6.1.1.4'
Cl Cl 0.1484 0.1585 'International Tables Vol C Tables 4.2.6.8 and 6.1.1.4'
Zr Zr -2.9673 0.5597 'International Tables Vol C Tables 4.2.6.8 and 6.1.1.4'

loop_
_geom_angle_atom_site_label_1
_geom_angle_atom_site_label_2
_geom_angle_atom_site_label_3
_geom_angle
_geom_angle_site_symmetry_3
O1 Zr1 Cl1 96.75(6) .
O1 Zr1 C1 93.59(14) .
Cl1 Zr1 C1 133.55(11) .
O1 Zr1 C7 109.51(9) .
Cl1 Zr1 C7 132.82(11) .
C1 Zr1 C7 84.27(14) .
O1 Zr1 C6 134.94(10) .
Cl1 Zr1 C6 102.59(10) .
C1 Zr1 C6 101.40(14) .
C7 Zr1 C6 32.71(13) .
O1 Zr1 C8 81.54(9) .
Cl1 Zr1 C8 123.71(11) .
C1 Zr1 C8 102.56(15) .
C7 Zr1 C8 32.59(12) .
C6 Zr1 C8 53.86(13) .
O1 Zr1 C2 79.85(13) .
Cl1 Zr1 C2 105.82(11) .
C1 Zr1 C2 32.61(15) .
C7 Zr1 C2 116.69(15) .
C6 Zr1 C2 130.99(14) .
C8 Zr1 C2 128.61(15) .
O1 Zr1 C9 85.80(11) .
Cl1 Zr1 C9 91.82(10) .
C1 Zr1 C9 134.13(15) .
C7 Zr1 C9 53.54(13) .
C6 Zr1 C9 53.62(12) .
C8 Zr1 C9 31.93(13) .
C2 Zr1 C9 158.36(13) .
O1 Zr1 C5 126.29(14) .
Cl1 Zr1 C5 118.68(10) .
C1 Zr1 C5 32.73(13) .
C7 Zr1 C5 75.84(13) .
C6 Zr1 C5 77.82(13) .
C8 Zr1 C5 105.82(14) .
C2 Zr1 C5 53.59(13) .
C9 Zr1 C5 127.93(13) .
O1 Zr1 C4 131.90(13) .
Cl1 Zr1 C4 87.34(10) .
C1 Zr1 C4 53.67(14) .
C7 Zr1 C4 101.68(13) .
C6 Zr1 C4 89.66(12) .
C8 Zr1 C4 134.13(13) .
C2 Zr1 C4 53.29(12) .
C9 Zr1 C4 142.14(12) .
C5 Zr1 C4 31.91(13) .
O1 Zr1 C3 101.11(11) .
Cl1 Zr1 C3 79.92(11) .
C1 Zr1 C3 53.64(15) .
C7 Zr1 C3 129.18(14) .
C6 Zr1 C3 122.03(13) .
C8 Zr1 C3 156.02(15) .
C2 Zr1 C3 31.90(14) .
C9 Zr1 C3 169.74(14) .
C5 Zr1 C3 53.33(14) .
C4 Zr1 C3 32.39(12) .
O1 Zr1 C10 116.96(13) .
Cl1 Zr1 C10 79.65(11) .
C1 Zr1 C10 133.43(15) .
C7 Zr1 C10 53.72(14) .
C6 Zr1 C10 32.22(13) .
C8 Zr1 C10 53.51(14) .
C2 Zr1 C10 162.03(13) .
C9 Zr1 C10 32.49(12) .
C5 Zr1 C10 108.61(13) .
C4 Zr1 C10 110.94(12) .
C3 Zr1 C10 138.44(13) .
Zr1 O1 Zr1 170.85(19) 4_557
C2 C1 C5 107.7(4) .
C2 C1 Zr1 75.1(2) .
C5 C1 Zr1 75.3(2) .
C2 C1 H1 126.1 .
C5 C1 H1 126.1 .
Zr1 C1 H1 115.6 .
C3 C2 C1 108.2(4) .
C3 C2 Zr1 74.4(2) .
C1 C2 Zr1 72.3(2) .
C3 C2 H2 125.9 .
C1 C2 H2 125.9 .
Zr1 C2 H2 119.3 .
C2 C3 C4 108.0(4) .
C2 C3 Zr1 73.7(2) .
C4 C3 Zr1 73.7(2) .
C2 C3 H3 126.0 .
C4 C3 H3 126.0 .
Zr1 C3 H3 118.5 .
C5 C4 C3 108.3(4) .
C5 C4 Zr1 74.0(2) .
C3 C4 Zr1 73.9(2) .
C5 C4 H4 125.9 .
C3 C4 H4 125.9 .
Zr1 C4 H4 118.2 .
C4 C5 C1 107.7(4) .
C4 C5 Zr1 74.1(2) .
C1 C5 Zr1 72.0(2) .
C4 C5 H5 126.1 .
C1 C5 H5 126.1 .
Zr1 C5 H5 119.7 .
C10 C6 C7 107.9(3) .
C10 C6 Zr1 74.9(2) .
C7 C6 Zr1 72.9(2) .
C10 C6 H6 126.0 .
C7 C6 H6 126.0 .
Zr1 C6 H6 118.1 .
C8 C7 C6 108.0(4) .
C8 C7 Zr1 74.6(2) .
C6 C7 Zr1 74.4(2) .
C8 C7 H7 126.0 .
C6 C7 H7 126.0 .
Zr1 C7 H7 117.1 .
C9 C8 C7 108.2(3) .
C9 C8 Zr1 74.6(2) .
C7 C8 Zr1 72.9(2) .
C9 C8 H8 125.9 .
C7 C8 H8 125.9 .
Zr1 C8 H8 118.6 .
C8 C9 C10 108.4(3) .
C8 C9 Zr1 73.5(2) .
C10 C9 Zr1 74.1(2) .
C8 C9 H9 125.8 .
C10 C9 H9 125.8 .
Zr1 C9 H9 118.4 .
C6 C10 C9 107.5(4) .
C6 C10 Zr1 72.9(2) .
C9 C10 Zr1 73.4(2) .
C6 C10 H10 126.3 .
C9 C10 H10 126.3 .
Zr1 C10 H10 119.4 .

loop_
_geom_bond_atom_site_label_1
_geom_bond_atom_site_label_2
_geom_bond_distance
_geom_bond_site_symmetry_2
Zr1 O1 1.9462(4) .
Zr1 Cl1 2.4774(9) .
Zr1 C1 2.493(4) .
Zr1 C7 2.497(4) .
Zr1 C6 2.516(4) .
Zr1 C8 2.519(4) .
Zr1 C2 2.530(4) .
Zr1 C9 2.532(3) .
Zr1 C5 2.536(4) .
Zr1 C4 2.537(3) .
Zr1 C3 2.538(4) .
Zr1 C10 2.542(4) .
O1 Zr1 1.9462(4) 4_557
C1 C2 1.410(6) .
C1 C5 1.417(6) .
C1 H1 0.9500 .
C2 C3 1.393(6) .
C2 H2 0.9500 .
C3 C4 1.416(6) .
C3 H3 0.9500 .
C4 C5 1.394(6) .
C4 H4 0.9500 .
C5 H5 0.9500 .
C6 C10 1.404(6) .
C6 C7 1.412(6) .
C6 H6 0.9500 .
C7 C8 1.408(5) .
C7 H7 0.9500 .
C8 C9 1.389(6) .
C8 H8 0.9500 .
C9 C10 1.420(5) .
C9 H9 0.9500 .
C10 H10 0.9500 .

loop_
_geom_torsion_atom_site_label_1
_geom_torsion_atom_site_label_2
_geom_torsion_atom_site_label_3
_geom_torsion_atom_site_label_4
_geom_torsion
_geom_torsion_site_symmetry_4
Cl1 Zr1 O1 Zr1 -56.43(3) 4_557
C1 Zr1 O1 Zr1 168.94(11) 4_557
C7 Zr1 O1 Zr1 83.76(10) 4_557
C6 Zr1 O1 Zr1 58.93(16) 4_557
C8 Zr1 O1 Zr1 66.76(10) 4_557
C2 Zr1 O1 Zr1 -161.36(11) 4_557
C9 Zr1 O1 Zr1 34.92(10) 4_557
C5 Zr1 O1 Zr1 170.22(12) 4_557
C4 Zr1 O1 Zr1 -148.91(13) 4_557
C3 Zr1 O1 Zr1 -137.43(11) 4_557
C10 Zr1 O1 Zr1 25.37(12) 4_557
O1 Zr1 C1 C2 64.8(2) .
Cl1 Zr1 C1 C2 -38.0(3) .
C7 Zr1 C1 C2 174.1(3) .
C6 Zr1 C1 C2 -157.9(2) .
C8 Zr1 C1 C2 146.9(2) .
C9 Zr1 C1 C2 152.4(2) .
C5 Zr1 C1 C2 -113.3(4) .
C4 Zr1 C1 C2 -76.9(3) .
C3 Zr1 C1 C2 -36.3(2) .
C10 Zr1 C1 C2 -162.0(2) .
O1 Zr1 C1 C5 178.1(3) .
Cl1 Zr1 C1 C5 75.3(3) .
C7 Zr1 C1 C5 -72.6(3) .
C6 Zr1 C1 C5 -44.6(3) .
C8 Zr1 C1 C5 -99.8(3) .
C2 Zr1 C1 C5 113.3(4) .
C9 Zr1 C1 C5 -94.3(3) .
C4 Zr1 C1 C5 36.4(2) .
C3 Zr1 C1 C5 76.9(3) .
C10 Zr1 C1 C5 -48.7(3) .
C5 C1 C2 C3 -2.6(4) .
Zr1 C1 C2 C3 66.3(3) .
C5 C1 C2 Zr1 -68.9(3) .
O1 Zr1 C2 C3 131.1(3) .
Cl1 Zr1 C2 C3 36.9(3) .
C1 Zr1 C2 C3 -115.4(4) .
C7 Zr1 C2 C3 -122.0(3) .
C6 Zr1 C2 C3 -86.2(3) .
C8 Zr1 C2 C3 -158.4(2) .
C9 Zr1 C2 C3 -179.6(3) .
C5 Zr1 C2 C3 -77.3(3) .
C4 Zr1 C2 C3 -37.3(2) .
C10 Zr1 C2 C3 -68.7(5) .
O1 Zr1 C2 C1 -113.4(3) .
Cl1 Zr1 C2 C1 152.4(2) .
C7 Zr1 C2 C1 -6.6(3) .
C6 Zr1 C2 C1 29.2(3) .
C8 Zr1 C2 C1 -43.0(3) .
C9 Zr1 C2 C1 -64.2(4) .
C5 Zr1 C2 C1 38.1(2) .
C4 Zr1 C2 C1 78.1(3) .
C3 Zr1 C2 C1 115.4(4) .
C10 Zr1 C2 C1 46.8(6) .
C1 C2 C3 C4 1.4(4) .
Zr1 C2 C3 C4 66.3(3) .
C1 C2 C3 Zr1 -64.9(3) .
O1 Zr1 C3 C2 -49.1(3) .
Cl1 Zr1 C3 C2 -144.0(3) .
C1 Zr1 C3 C2 37.2(3) .
C7 Zr1 C3 C2 77.7(3) .
C6 Zr1 C3 C2 117.3(3) .
C8 Zr1 C3 C2 45.1(4) .
C9 Zr1 C3 C2 179.2(7) .
C5 Zr1 C3 C2 78.2(3) .
C4 Zr1 C3 C2 114.9(4) .
C10 Zr1 C3 C2 154.3(2) .
O1 Zr1 C3 C4 -164.0(2) .
Cl1 Zr1 C3 C4 101.1(2) .
C1 Zr1 C3 C4 -77.7(3) .
C7 Zr1 C3 C4 -37.2(3) .
C6 Zr1 C3 C4 2.4(3) .
C8 Zr1 C3 C4 -69.8(4) .
C2 Zr1 C3 C4 -114.9(4) .
C9 Zr1 C3 C4 64.3(9) .
C5 Zr1 C3 C4 -36.7(2) .
C10 Zr1 C3 C4 39.5(4) .
C2 C3 C4 C5 0.3(4) .
Zr1 C3 C4 C5 66.6(3) .
C2 C3 C4 Zr1 -66.3(3) .
O1 Zr1 C4 C5 -93.6(2) .
Cl1 Zr1 C4 C5 169.7(2) .
C1 Zr1 C4 C5 -37.4(2) .
C7 Zr1 C4 C5 36.4(3) .
C6 Zr1 C4 C5 67.1(2) .
C8 Zr1 C4 C5 32.9(3) .
C2 Zr1 C4 C5 -78.3(3) .
C9 Zr1 C4 C5 80.1(3) .
C3 Zr1 C4 C5 -115.0(4) .
C10 Zr1 C4 C5 91.8(3) .
O1 Zr1 C4 C3 21.4(3) .
Cl1 Zr1 C4 C3 -75.3(2) .
C1 Zr1 C4 C3 77.6(3) .
C7 Zr1 C4 C3 151.4(3) .
C6 Zr1 C4 C3 -177.9(3) .
C8 Zr1 C4 C3 147.9(3) .
C2 Zr1 C4 C3 36.7(3) .
C9 Zr1 C4 C3 -164.8(3) .
C5 Zr1 C4 C3 115.0(4) .
C10 Zr1 C4 C3 -153.2(3) .
C3 C4 C5 C1 -1.9(4) .
Zr1 C4 C5 C1 64.6(3) .
C3 C4 C5 Zr1 -66.5(3) .
C2 C1 C5 C4 2.8(4) .
Zr1 C1 C5 C4 -66.0(3) .
C2 C1 C5 Zr1 68.8(3) .
O1 Zr1 C5 C4 112.8(2) .
Cl1 Zr1 C5 C4 -11.8(3) .
C1 Zr1 C5 C4 115.2(4) .
C7 Zr1 C5 C4 -143.1(3) .
C6 Zr1 C5 C4 -109.6(3) .
C8 Zr1 C5 C4 -156.1(2) .
C2 Zr1 C5 C4 77.2(3) .
C9 Zr1 C5 C4 -129.9(2) .
C3 Zr1 C5 C4 37.2(2) .
C10 Zr1 C5 C4 -99.9(2) .
O1 Zr1 C5 C1 -2.4(3) .
Cl1 Zr1 C5 C1 -127.0(2) .
C7 Zr1 C5 C1 101.7(3) .
C6 Zr1 C5 C1 135.2(3) .
C8 Zr1 C5 C1 88.7(3) .
C2 Zr1 C5 C1 -38.0(3) .
C9 Zr1 C5 C1 114.9(3) .
C4 Zr1 C5 C1 -115.2(4) .
C3 Zr1 C5 C1 -78.0(3) .
C10 Zr1 C5 C1 144.9(3) .
O1 Zr1 C6 C10 -67.5(3) .
Cl1 Zr1 C6 C10 45.6(2) .
C1 Zr1 C6 C10 -174.5(2) .
C7 Zr1 C6 C10 -114.6(3) .
C8 Zr1 C6 C10 -77.1(3) .
C2 Zr1 C6 C10 170.0(2) .
C9 Zr1 C6 C10 -37.3(2) .
C5 Zr1 C6 C10 162.7(3) .
C4 Zr1 C6 C10 132.8(2) .
C3 Zr1 C6 C10 131.5(2) .
O1 Zr1 C6 C7 47.1(3) .
Cl1 Zr1 C6 C7 160.2(2) .
C1 Zr1 C6 C7 -59.8(2) .
C8 Zr1 C6 C7 37.5(2) .
C2 Zr1 C6 C7 -75.4(3) .
C9 Zr1 C6 C7 77.4(2) .
C5 Zr1 C6 C7 -82.7(2) .
C4 Zr1 C6 C7 -112.6(2) .
C3 Zr1 C6 C7 -113.9(2) .
C10 Zr1 C6 C7 114.6(3) .
C10 C6 C7 C8 -0.3(4) .
Zr1 C6 C7 C8 -67.6(3) .
C10 C6 C7 Zr1 67.3(3) .
O1 Zr1 C7 C8 -32.5(3) .
Cl1 Zr1 C7 C8 87.4(3) .
C1 Zr1 C7 C8 -124.2(3) .
C6 Zr1 C7 C8 114.2(4) .
C2 Zr1 C7 C8 -120.7(2) .
C9 Zr1 C7 C8 36.5(2) .
C5 Zr1 C7 C8 -156.4(3) .
C4 Zr1 C7 C8 -175.3(2) .
C3 Zr1 C7 C8 -156.0(2) .
C10 Zr1 C7 C8 77.2(3) .
O1 Zr1 C7 C6 -146.6(2) .
Cl1 Zr1 C7 C6 -26.7(3) .
C1 Zr1 C7 C6 121.6(2) .
C8 Zr1 C7 C6 -114.2(4) .
C2 Zr1 C7 C6 125.1(2) .
C9 Zr1 C7 C6 -77.6(2) .
C5 Zr1 C7 C6 89.4(2) .
C4 Zr1 C7 C6 70.5(2) .
C3 Zr1 C7 C6 89.8(3) .
C10 Zr1 C7 C6 -37.0(2) .
C6 C7 C8 C9 0.7(4) .
Zr1 C7 C8 C9 -66.8(3) .
C6 C7 C8 Zr1 67.5(3) .
O1 Zr1 C8 C9 -95.7(2) .
Cl1 Zr1 C8 C9 -3.2(2) .
C1 Zr1 C8 C9 172.5(2) .
C7 Zr1 C8 C9 115.1(3) .
C6 Zr1 C8 C9 77.5(2) .
C2 Zr1 C8 C9 -165.4(2) .
C5 Zr1 C8 C9 138.9(2) .
C4 Zr1 C8 C9 121.5(2) .
C3 Zr1 C8 C9 166.0(3) .
C10 Zr1 C8 C9 37.2(2) .
O1 Zr1 C8 C7 149.2(3) .
Cl1 Zr1 C8 C7 -118.3(2) .
C1 Zr1 C8 C7 57.4(3) .
C6 Zr1 C8 C7 -37.6(2) .
C2 Zr1 C8 C7 79.5(3) .
C9 Zr1 C8 C7 -115.1(3) .
C5 Zr1 C8 C7 23.8(3) .
C4 Zr1 C8 C7 6.4(3) .
C3 Zr1 C8 C7 50.9(4) .
C10 Zr1 C8 C7 -77.9(3) .
C7 C8 C9 C10 -0.9(4) .
Zr1 C8 C9 C10 -66.5(3) .
C7 C8 C9 Zr1 65.6(2) .
O1 Zr1 C9 C8 80.7(2) .
Cl1 Zr1 C9 C8 177.4(2) .
C1 Zr1 C9 C8 -10.2(3) .
C7 Zr1 C9 C8 -37.3(2) .
C6 Zr1 C9 C8 -78.3(3) .
C2 Zr1 C9 C8 32.3(4) .
C5 Zr1 C9 C8 -53.3(3) .
C4 Zr1 C9 C8 -94.6(3) .
C3 Zr1 C9 C8 -146.5(7) .
C10 Zr1 C9 C8 -115.2(3) .
O1 Zr1 C9 C10 -164.0(3) .
Cl1 Zr1 C9 C10 -67.4(2) .
C1 Zr1 C9 C10 105.0(3) .
C7 Zr1 C9 C10 77.9(3) .
C6 Zr1 C9 C10 36.9(2) .
C8 Zr1 C9 C10 115.2(3) .
C2 Zr1 C9 C10 147.6(3) .
C5 Zr1 C9 C10 61.9(3) .
C4 Zr1 C9 C10 20.6(4) .
C3 Zr1 C9 C10 -31.2(9) .
C7 C6 C10 C9 -0.3(4) .
Zr1 C6 C10 C9 65.7(3) .
C7 C6 C10 Zr1 -66.0(3) .
C8 C9 C10 C6 0.7(4) .
Zr1 C9 C10 C6 -65.4(3) .
C8 C9 C10 Zr1 66.1(3) .
O1 Zr1 C10 C6 132.8(2) .
Cl1 Zr1 C10 C6 -134.9(2) .
C1 Zr1 C10 C6 7.5(3) .
C7 Zr1 C10 C6 37.5(2) .
C8 Zr1 C10 C6 78.3(3) .
C2 Zr1 C10 C6 -25.3(6) .
C9 Zr1 C10 C6 114.9(4) .
C5 Zr1 C10 C6 -17.9(3) .
C4 Zr1 C10 C6 -51.8(3) .
C3 Zr1 C10 C6 -73.1(3) .
O1 Zr1 C10 C9 17.9(3) .
Cl1 Zr1 C10 C9 110.3(2) .
C1 Zr1 C10 C9 -107.4(3) .
C7 Zr1 C10 C9 -77.3(3) .
C6 Zr1 C10 C9 -114.9(4) .
C8 Zr1 C10 C9 -36.5(2) .
C2 Zr1 C10 C9 -140.1(4) .
C5 Zr1 C10 C9 -132.7(2) .
C4 Zr1 C10 C9 -166.6(2) .
C3 Zr1 C10 C9 172.0(3) .
